data_1513438
loop_
_publ_author_name
'Qiao, Zongjun'
'Wei, Jianpeng'
'Jiang, Xuefeng'

_publ_section_title
;
 Direct Cross-Coupling Access to Diverse Aromatic Sulfide:
 Palladium-Catalyzed Double C-S Bond Construction Using Na2S2O3 as a
 Sulfurating Reagent.
;
_journal_issue 4
_journal_name_full 'Organic letters'
_journal_page_first 1212
_journal_page_last 1215
_journal_paper_doi 10.1021/ol500112y
_journal_volume 16
_journal_year 2014
_chemical_formula_sum 'C12 H11 F3 N4 O2 S'
_chemical_formula_weight 332.31
_chemical_name_systematic
; 
 ? 
;
_space_group_IT_number 14
_symmetry_cell_setting monoclinic
_symmetry_space_group_name_Hall '-P 2ybc'
_symmetry_space_group_name_H-M 'P 1 21/c 1'
_atom_sites_solution_hydrogens geom
_atom_sites_solution_primary direct
_atom_sites_solution_secondary difmap
_audit_creation_method SHELXL-97
_cell_angle_alpha 90.00
_cell_angle_beta 108.1950(10)
_cell_angle_gamma 90.00
_cell_formula_units_Z 4
_cell_length_a 9.7909(3)
_cell_length_b 9.9299(3)
_cell_length_c 15.0054(5)
_cell_measurement_temperature 296(2)
_cell_volume 1385.92(8)
_computing_structure_refinement 'SHELXL-97 (Sheldrick, 2008)'
_computing_structure_solution 'SHELXS-97 (Sheldrick, 2008)'
_diffrn_ambient_temperature 296(2)
_diffrn_measured_fraction_theta_full 0.998
_diffrn_measured_fraction_theta_max 0.998
_diffrn_radiation_monochromator graphite
_diffrn_radiation_source 'fine-focus sealed tube'
_diffrn_radiation_type MoK\a
_diffrn_radiation_wavelength 0.71073
_diffrn_reflns_av_R_equivalents 0.0250
_diffrn_reflns_av_sigmaI/netI 0.0153
_diffrn_reflns_limit_h_max 11
_diffrn_reflns_limit_h_min -11
_diffrn_reflns_limit_k_max 11
_diffrn_reflns_limit_k_min -11
_diffrn_reflns_limit_l_max 17
_diffrn_reflns_limit_l_min -17
_diffrn_reflns_number 15637
_diffrn_reflns_theta_full 24.99
_diffrn_reflns_theta_max 24.99
_diffrn_reflns_theta_min 2.19
_exptl_absorpt_coefficient_mu 0.281
_exptl_absorpt_correction_T_max 0.9485
_exptl_absorpt_correction_T_min 0.8675
_exptl_absorpt_correction_type multi-scan
_exptl_absorpt_process_details sadabs
_exptl_crystal_colour colorless
_exptl_crystal_density_diffrn 1.593
_exptl_crystal_density_method 'not measured'
_exptl_crystal_description block
_exptl_crystal_F_000 680
_exptl_crystal_size_max 0.52
_exptl_crystal_size_mid 0.22
_exptl_crystal_size_min 0.19
_refine_diff_density_max 0.576
_refine_diff_density_min -0.622
_refine_diff_density_rms 0.074
_refine_ls_extinction_method none
_refine_ls_goodness_of_fit_ref 1.066
_refine_ls_hydrogen_treatment constr
_refine_ls_matrix_type full
_refine_ls_number_parameters 199
_refine_ls_number_reflns 2440
_refine_ls_number_restraints 6
_refine_ls_restrained_S_all 1.068
_refine_ls_R_factor_all 0.0750
_refine_ls_R_factor_gt 0.0661
_refine_ls_shift/su_max 0.000
_refine_ls_shift/su_mean 0.000
_refine_ls_structure_factor_coef Fsqd
_refine_ls_weighting_details 'calc w=1/[\s^2^(Fo^2^)+(0.1087P)^2^+1.9876P] where P=(Fo^2^+2Fc^2^)/3'
_refine_ls_weighting_scheme calc
_refine_ls_wR_factor_gt 0.1910
_refine_ls_wR_factor_ref 0.2036
_reflns_number_gt 2073
_reflns_number_total 2440
_reflns_threshold_expression >2sigma(I)
_cod_data_source_file ol500112y_si_002.cif
_cod_data_source_block z
_cod_depositor_comments
;
The following automatic conversions were performed:

'_symmetry_cell_setting' value 'Monoclinic' changed to 'monoclinic'
according to
/usr/data/users/saulius/automatic-downloads/current/ACS/lib/dictionaries/cif_core.dic
dictionary named 'cif_core.dic' version 2.4.2 from 2011-04-26.

Automatic conversion script
Id: cif_fix_values 2281 2013-09-26 08:29:07Z andrius 
;
_cod_original_sg_symbol_H-M P2(1)/c
_cod_database_code 1513438

loop_
_symmetry_equiv_pos_as_xyz
'x, y, z'
'-x, y+1/2, -z+1/2'
'-x, -y, -z'
'x, -y-1/2, z-1/2'

loop_
_atom_site_label
_atom_site_type_symbol
_atom_site_fract_x
_atom_site_fract_y
_atom_site_fract_z
_atom_site_U_iso_or_equiv
_atom_site_adp_type
_atom_site_occupancy
_atom_site_symmetry_multiplicity
_atom_site_calc_flag
_atom_site_refinement_flags
_atom_site_disorder_assembly
_atom_site_disorder_group
S1 S 0.86191(9) 0.78339(9) 0.05840(8) 0.0530(4) Uani 1 1 d . A .
O1 O 0.4804(3) 0.2769(4) 0.0992(3) 0.0861(11) Uani 1 1 d . . .
O2 O 0.5491(3) 0.4826(3) 0.1046(3) 0.0834(11) Uani 1 1 d . . .
N1 N 0.5737(3) 0.3622(4) 0.1093(2) 0.0553(8) Uani 1 1 d . . .
N2 N 0.8362(3) 0.3972(3) 0.14490(18) 0.0389(6) Uani 1 1 d . . .
N3 N 1.1059(4) 0.9281(4) 0.1080(3) 0.0645(9) Uani 1 1 d . A 1
N4 N 0.9055(4) 0.1843(3) 0.1453(2) 0.0558(8) Uani 1 1 d . . .
F1 F 1.5335(4) 0.8594(8) 0.0823(3) 0.209(3) Uani 1 1 d D A 1
F2 F 1.5520(3) 0.9465(3) 0.2110(3) 0.1044(12) Uani 1 1 d D A 1
F3 F 1.5689(3) 0.7400(4) 0.2011(4) 0.1374(18) Uani 1 1 d D A 1
C1 C 0.7163(4) 0.3168(4) 0.1256(2) 0.0437(8) Uani 1 1 d . . .
C2 C 0.7619(4) 0.1875(4) 0.1265(3) 0.0560(10) Uani 1 1 d . . .
H2A H 0.7026 0.1122 0.1157 0.067 Uiso 1 1 calc R . .
C3 C 0.9476(4) 0.3124(3) 0.1562(2) 0.0431(8) Uani 1 1 d . . .
C4 C 1.0999(4) 0.3561(4) 0.1801(3) 0.0579(10) Uani 1 1 d . . .
H4A H 1.1604 0.2786 0.1845 0.087 Uiso 1 1 calc R . .
H4B H 1.1273 0.4026 0.2391 0.087 Uiso 1 1 calc R . .
H4C H 1.1105 0.4152 0.1321 0.087 Uiso 1 1 calc R . .
C5 C 0.8494(4) 0.5454(3) 0.1498(2) 0.0423(8) Uani 1 1 d . . .
H5A H 0.9426 0.5700 0.1928 0.051 Uiso 1 1 calc R . .
H5B H 0.7760 0.5824 0.1737 0.051 Uiso 1 1 calc R . .
C6 C 0.8328(4) 0.6042(4) 0.0539(2) 0.0448(8) Uani 1 1 d . . .
H6A H 0.7369 0.5850 0.0124 0.054 Uiso 1 1 calc R . .
H6B H 0.9011 0.5613 0.0280 0.054 Uiso 1 1 calc R . .
C7 C 1.0506(4) 0.7979(3) 0.0913(2) 0.0407(8) Uani 1 1 d . . .
C8 C 1.1318(3) 0.6890(3) 0.0970(2) 0.0365(7) Uani 1 1 d . A 1
H8A H 1.0913 0.6034 0.0860 0.044 Uiso 1 1 calc R A 1
C9 C 1.2732(4) 0.7069(4) 0.1189(3) 0.0517(9) Uani 1 1 d . . .
H9A H 1.3311 0.6314 0.1234 0.062 Uiso 1 1 calc R A 1
C10 C 1.3384(4) 0.8314(4) 0.1352(3) 0.0476(8) Uani 1 1 d . A .
C11 C 1.2530(4) 0.9438(4) 0.1295(3) 0.0498(9) Uani 1 1 d . . .
H11A H 1.2940 1.0292 0.1401 0.060 Uiso 1 1 calc R A 1
C12 C 1.4962(4) 0.8450(4) 0.1567(3) 0.0657(11) Uani 1 1 d D . .

loop_
_atom_site_aniso_label
_atom_site_aniso_U_11
_atom_site_aniso_U_22
_atom_site_aniso_U_33
_atom_site_aniso_U_23
_atom_site_aniso_U_13
_atom_site_aniso_U_12
S1 0.0352(5) 0.0393(5) 0.0834(7) 0.0113(4) 0.0171(4) 0.0083(3)
O1 0.0425(17) 0.078(2) 0.131(3) 0.001(2) 0.0172(18) -0.0109(16)
O2 0.0494(18) 0.062(2) 0.137(3) -0.0013(19) 0.0267(19) 0.0158(15)
N1 0.0383(17) 0.060(2) 0.064(2) 0.0016(16) 0.0118(14) 0.0040(15)
N2 0.0363(15) 0.0366(15) 0.0415(14) 0.0015(11) 0.0088(11) 0.0029(11)
N3 0.063(2) 0.053(2) 0.077(2) -0.0016(17) 0.0216(18) 0.0057(17)
N4 0.0498(19) 0.0409(17) 0.073(2) 0.0068(14) 0.0134(15) 0.0084(14)
F1 0.064(2) 0.468(11) 0.112(3) -0.047(5) 0.054(2) -0.064(4)
F2 0.0553(16) 0.082(2) 0.165(3) -0.036(2) 0.0177(18) -0.0170(15)
F3 0.0440(17) 0.078(2) 0.262(5) -0.014(3) 0.007(2) 0.0073(15)
C1 0.0365(18) 0.0428(19) 0.0485(18) 0.0016(14) 0.0085(14) 0.0025(14)
C2 0.049(2) 0.040(2) 0.074(3) 0.0037(17) 0.0120(19) -0.0006(16)
C3 0.0403(18) 0.0411(19) 0.0456(18) 0.0068(14) 0.0100(14) 0.0083(14)
C4 0.040(2) 0.060(2) 0.071(2) 0.0133(19) 0.0132(17) 0.0060(17)
C5 0.0405(18) 0.0341(17) 0.0507(19) -0.0032(14) 0.0120(14) 0.0017(13)
C6 0.0368(17) 0.0416(18) 0.0524(19) 0.0025(15) 0.0086(14) 0.0019(14)
C7 0.0396(18) 0.0355(17) 0.0490(18) 0.0033(14) 0.0167(14) 0.0048(13)
C8 0.0262(15) 0.0231(14) 0.0612(19) 0.0002(13) 0.0152(13) 0.0024(11)
C9 0.043(2) 0.041(2) 0.074(2) -0.0002(17) 0.0219(18) 0.0087(15)
C10 0.0406(19) 0.047(2) 0.057(2) -0.0053(16) 0.0180(16) -0.0006(15)
C11 0.047(2) 0.0387(19) 0.063(2) -0.0036(16) 0.0166(17) -0.0037(15)
C12 0.044(2) 0.064(3) 0.092(3) -0.014(2) 0.025(2) -0.004(2)

loop_
_atom_type_symbol
_atom_type_description
_atom_type_scat_dispersion_real
_atom_type_scat_dispersion_imag
_atom_type_scat_source
C C 0.0033 0.0016 'International Tables Vol C Tables 4.2.6.8 and 6.1.1.4'
H H 0.0000 0.0000 'International Tables Vol C Tables 4.2.6.8 and 6.1.1.4'
N N 0.0061 0.0033 'International Tables Vol C Tables 4.2.6.8 and 6.1.1.4'
O O 0.0106 0.0060 'International Tables Vol C Tables 4.2.6.8 and 6.1.1.4'
F F 0.0171 0.0103 'International Tables Vol C Tables 4.2.6.8 and 6.1.1.4'
S S 0.1246 0.1234 'International Tables Vol C Tables 4.2.6.8 and 6.1.1.4'

loop_
_geom_angle_atom_site_label_1
_geom_angle_atom_site_label_2
_geom_angle_atom_site_label_3
_geom_angle
C7 S1 C6 103.34(16)
O2 N1 O1 123.2(4)
O2 N1 C1 119.4(3)
O1 N1 C1 117.4(3)
C3 N2 C1 105.5(3)
C3 N2 C5 124.3(3)
C1 N2 C5 130.2(3)
C11 N3 C7 117.7(3)
C3 N4 C2 105.4(3)
C2 C1 N2 106.9(3)
C2 C1 N1 127.4(3)
N2 C1 N1 125.7(3)
N4 C2 C1 110.1(3)
N4 C2 H2A 124.9
C1 C2 H2A 124.9
N4 C3 N2 112.0(3)
N4 C3 C4 123.9(3)
N2 C3 C4 124.1(3)
C3 C4 H4A 109.5
C3 C4 H4B 109.5
H4A C4 H4B 109.5
C3 C4 H4C 109.5
H4A C4 H4C 109.5
H4B C4 H4C 109.5
N2 C5 C6 110.8(3)
N2 C5 H5A 109.5
C6 C5 H5A 109.5
N2 C5 H5B 109.5
C6 C5 H5B 109.5
H5A C5 H5B 108.1
C5 C6 S1 112.1(2)
C5 C6 H6A 109.2
S1 C6 H6A 109.2
C5 C6 H6B 109.2
S1 C6 H6B 109.2
H6A C6 H6B 107.9
C8 C7 N3 123.5(3)
C8 C7 S1 120.3(3)
N3 C7 S1 116.1(3)
C7 C8 C9 117.5(3)
C7 C8 H8A 121.2
C9 C8 H8A 121.2
C8 C9 C10 123.6(3)
C8 C9 H9A 118.2
C10 C9 H9A 118.2
C9 C10 C11 118.4(3)
C9 C10 C12 121.0(3)
C11 C10 C12 120.6(3)
C10 C11 N3 119.3(3)
C10 C11 H11A 120.3
N3 C11 H11A 120.3
F1 C12 F2 106.2(4)
F1 C12 F3 105.7(5)
F2 C12 F3 103.9(4)
F1 C12 C10 112.4(4)
F2 C12 C10 114.3(3)
F3 C12 C10 113.5(4)

loop_
_geom_bond_atom_site_label_1
_geom_bond_atom_site_label_2
_geom_bond_distance
S1 C7 1.763(3)
S1 C6 1.800(4)
O1 N1 1.220(4)
O2 N1 1.218(5)
N1 C1 1.413(4)
N2 C3 1.346(4)
N2 C1 1.374(4)
N2 C5 1.477(4)
N3 C11 1.383(5)
N3 C7 1.394(5)
N4 C3 1.331(5)
N4 C2 1.345(5)
F1 C12 1.286(5)
F2 C12 1.304(5)
F3 C12 1.320(5)
C1 C2 1.358(5)
C2 H2A 0.9300
C3 C4 1.486(5)
C4 H4A 0.9600
C4 H4B 0.9600
C4 H4C 0.9600
C5 C6 1.514(5)
C5 H5A 0.9700
C5 H5B 0.9700
C6 H6A 0.9700
C6 H6B 0.9700
C7 C8 1.329(4)
C8 C9 1.331(5)
C8 H8A 0.9300
C9 C10 1.377(5)
C9 H9A 0.9300
C10 C11 1.381(5)
C10 C12 1.482(5)
C11 H11A 0.9300

loop_
_geom_torsion_atom_site_label_1
_geom_torsion_atom_site_label_2
_geom_torsion_atom_site_label_3
_geom_torsion_atom_site_label_4
_geom_torsion
C3 N2 C1 C2 0.1(4)
C5 N2 C1 C2 177.9(3)
C3 N2 C1 N1 179.4(3)
C5 N2 C1 N1 -2.8(5)
O2 N1 C1 C2 -175.1(4)
O1 N1 C1 C2 3.9(6)
O2 N1 C1 N2 5.7(6)
O1 N1 C1 N2 -175.3(4)
C3 N4 C2 C1 0.2(5)
N2 C1 C2 N4 -0.2(4)
N1 C1 C2 N4 -179.5(3)
C2 N4 C3 N2 -0.2(4)
C2 N4 C3 C4 178.7(4)
C1 N2 C3 N4 0.1(4)
C5 N2 C3 N4 -177.9(3)
C1 N2 C3 C4 -178.8(3)
C5 N2 C3 C4 3.3(5)
C3 N2 C5 C6 90.3(4)
C1 N2 C5 C6 -87.1(4)
N2 C5 C6 S1 -175.5(2)
C7 S1 C6 C5 82.8(3)
C11 N3 C7 C8 1.5(6)
C11 N3 C7 S1 -177.0(3)
C6 S1 C7 C8 6.6(3)
C6 S1 C7 N3 -174.8(3)
N3 C7 C8 C9 -0.8(5)
S1 C7 C8 C9 177.7(3)
C7 C8 C9 C10 -0.4(6)
C8 C9 C10 C11 0.7(6)
C8 C9 C10 C12 -178.2(4)
C9 C10 C11 N3 0.1(6)
C12 C10 C11 N3 179.1(4)
C7 N3 C11 C10 -1.1(6)
C9 C10 C12 F1 89.4(6)
C11 C10 C12 F1 -89.6(6)
C9 C10 C12 F2 -149.5(4)
C11 C10 C12 F2 31.6(6)
C9 C10 C12 F3 -30.5(6)
C11 C10 C12 F3 150.5(4)
